data_2219749
loop_
_publ_author_name
'Chen, Yu-Zhen'
'Gao, Han'
'Li, Gang'
'Chen, Xiao-Jing'
'Niu, Sheng-Yang'

_publ_section_title
;
 4-Nitro-<i>N</i>-(4-pyridinio)benzenesulfonamidate monohydrate
;
_journal_coeditor_code AT2641
_journal_issue 11
_journal_name_full 'Acta Crystallographica Section E'
_journal_page_first o2109
_journal_paper_doi 10.1107/S1600536808032273
_journal_volume 64
_journal_year 2008
_chemical_formula_iupac 'C11 H9 N3 O4 S, H2 O'
_chemical_formula_moiety 'C11 H9 N3 O4 S, H2 O'
_chemical_formula_sum 'C11 H11 N3 O5 S'
_chemical_formula_weight 297.29
_chemical_name_systematic
;
4-Nitro-<i>N</i>-(4-pyridinio)benzenesulfonamidate monohydrate
;
_space_group_IT_number 14
_symmetry_cell_setting monoclinic
_symmetry_space_group_name_Hall '-P 2yn'
_symmetry_space_group_name_H-M 'P 1 21/n 1'
_atom_sites_solution_hydrogens geom
_atom_sites_solution_primary direct
_atom_sites_solution_secondary difmap
_audit_creation_method SHELXL-97
_cell_angle_alpha 90.00
_cell_angle_beta 92.35(3)
_cell_angle_gamma 90.00
_cell_formula_units_Z 4
_cell_length_a 6.7766(14)
_cell_length_b 8.3932(17)
_cell_length_c 21.717(4)
_cell_measurement_reflns_used 3340
_cell_measurement_temperature 113(2)
_cell_measurement_theta_max 27.892
_cell_measurement_theta_min 1.877
_cell_volume 1234.2(4)
_computing_cell_refinement 'CrystalClear (Rigaku/MSC, 2005)'
_computing_data_collection 'CrystalClear (Rigaku/MSC, 2005)'
_computing_data_reduction 'CrystalClear (Rigaku/MSC, 2005)'
_computing_molecular_graphics 'SHELXTL (Sheldrick, 2008)'
_computing_publication_material 'SHELXTL (Sheldrick, 2008)'
_computing_structure_refinement 'SHELXL97 (Sheldrick, 2008)'
_computing_structure_solution 'SHELXS97 (Sheldrick, 2008)'
_diffrn_ambient_temperature 113(2)
_diffrn_detector_area_resol_mean 7.31
_diffrn_measured_fraction_theta_full 0.995
_diffrn_measured_fraction_theta_max 0.995
_diffrn_measurement_device_type 'Rigaku Saturn CCD area-detector'
_diffrn_measurement_method '\w and \f'
_diffrn_radiation_monochromator confocal
_diffrn_radiation_source 'rotating anode'
_diffrn_radiation_type MoK\a
_diffrn_radiation_wavelength 0.71073
_diffrn_reflns_av_R_equivalents 0.0607
_diffrn_reflns_av_sigmaI/netI 0.0747
_diffrn_reflns_limit_h_max 7
_diffrn_reflns_limit_h_min -8
_diffrn_reflns_limit_k_max 10
_diffrn_reflns_limit_k_min -11
_diffrn_reflns_limit_l_max 28
_diffrn_reflns_limit_l_min -19
_diffrn_reflns_number 9708
_diffrn_reflns_theta_full 27.87
_diffrn_reflns_theta_max 27.87
_diffrn_reflns_theta_min 1.88
_diffrn_standards_number 0
_exptl_absorpt_coefficient_mu 0.287
_exptl_absorpt_correction_T_max 0.963
_exptl_absorpt_correction_T_min 0.932
_exptl_absorpt_correction_type multi-scan
_exptl_absorpt_process_details '(CrystalClear; Rigaku/MSC, 2005)'
_exptl_crystal_colour colourless
_exptl_crystal_density_diffrn 1.600
_exptl_crystal_density_method 'not measured'
_exptl_crystal_description block
_exptl_crystal_F_000 616
_exptl_crystal_size_max 0.20
_exptl_crystal_size_mid 0.18
_exptl_crystal_size_min 0.12
_refine_diff_density_max 0.349
_refine_diff_density_min -0.452
_refine_ls_extinction_method none
_refine_ls_goodness_of_fit_ref 1.174
_refine_ls_hydrogen_treatment mixed
_refine_ls_matrix_type full
_refine_ls_number_parameters 193
_refine_ls_number_reflns 2908
_refine_ls_number_restraints 0
_refine_ls_restrained_S_all 1.174
_refine_ls_R_factor_all 0.0709
_refine_ls_R_factor_gt 0.0551
_refine_ls_shift/su_max 0.002
_refine_ls_shift/su_mean 0.000
_refine_ls_structure_factor_coef Fsqd
_refine_ls_weighting_details 'calc w=1/[\s^2^(Fo^2^)+(0.031P)^2^+1.5168P] where P=(Fo^2^+2Fc^2^)/3'
_refine_ls_weighting_scheme calc
_refine_ls_wR_factor_gt 0.1319
_refine_ls_wR_factor_ref 0.1363
_reflns_number_gt 2022
_reflns_number_total 2908
_reflns_threshold_expression I>2\s(I)
_cod_data_source_file at2641.cif
_cod_data_source_block I
_cod_original_sg_symbol_H-M 'P 21/n'
_cod_database_code 2219749
_cod_database_fobs_code 2219749

loop_
_symmetry_equiv_pos_as_xyz
'x, y, z'
'-x+1/2, y+1/2, -z+1/2'
'-x, -y, -z'
'x-1/2, -y-1/2, z-1/2'

loop_
_atom_site_type_symbol
_atom_site_label
_atom_site_fract_x
_atom_site_fract_y
_atom_site_fract_z
_atom_site_U_iso_or_equiv
_atom_site_adp_type
_atom_site_calc_flag
_atom_site_refinement_flags
_atom_site_occupancy
S S1 0.89206(11) 0.18818(8) 0.12547(3) 0.01574(18) Uani d . 1
N N1 0.7145(4) 0.7176(3) 0.00969(13) 0.0228(6) Uani d . 1
H H1A 0.707(6) 0.823(5) -0.0019(19) 0.048(12) Uiso d . 1
N N2 0.8061(4) 0.2477(3) 0.06005(11) 0.0166(5) Uani d . 1
N N3 0.2350(4) 0.1341(3) 0.29976(12) 0.0236(6) Uani d . 1
O O1 1.0378(3) 0.2937(2) 0.15368(9) 0.0197(5) Uani d . 1
O O2 0.9523(3) 0.0240(2) 0.11577(10) 0.0208(5) Uani d . 1
O O3 0.2477(4) 0.2106(3) 0.34777(10) 0.0332(6) Uani d . 1
O O4 0.0934(4) 0.0497(3) 0.28506(13) 0.0401(7) Uani d . 1
C C1 0.7738(4) 0.4058(3) 0.04742(13) 0.0151(6) Uani d . 1
C C2 0.7618(5) 0.5312(3) 0.09068(14) 0.0203(6) Uani d . 1
H H2 0.7736 0.5099 0.1336 0.024 Uiso calc R 1
C C3 0.7329(5) 0.6835(4) 0.06978(16) 0.0259(7) Uani d . 1
H H3 0.7257 0.7677 0.0989 0.031 Uiso calc R 1
C C4 0.7199(5) 0.6006(4) -0.03300(14) 0.0204(6) Uani d . 1
H H4 0.7053 0.6265 -0.0755 0.024 Uiso calc R 1
C C5 0.7463(4) 0.4454(3) -0.01543(14) 0.0176(6) Uani d . 1
H H5 0.7462 0.3638 -0.0458 0.021 Uiso calc R 1
C C6 0.6953(4) 0.1762(3) 0.17671(13) 0.0150(6) Uani d . 1
C C7 0.5306(5) 0.0811(3) 0.16067(13) 0.0182(6) Uani d . 1
H H7 0.5230 0.0275 0.1221 0.022 Uiso calc R 1
C C8 0.3798(5) 0.0659(3) 0.20114(14) 0.0180(6) Uani d . 1
H H8 0.2678 0.0013 0.1912 0.022 Uiso calc R 1
C C9 0.3961(4) 0.1475(3) 0.25685(13) 0.0171(6) Uani d . 1
C C10 0.5550(5) 0.2447(3) 0.27298(14) 0.0199(6) Uani d . 1
H H10 0.5598 0.3011 0.3109 0.024 Uiso calc R 1
C C11 0.7072(5) 0.2580(3) 0.23239(13) 0.0189(6) Uani d . 1
H H11 0.8189 0.3226 0.2426 0.023 Uiso calc R 1
O O5 0.7268(4) 0.0224(2) -0.03361(11) 0.0216(5) Uani d . 1
H H5A 0.763(6) 0.079(5) -0.003(2) 0.046(13) Uiso d . 1
H H5B 0.815(7) 0.027(5) -0.060(2) 0.049(14) Uiso d . 1

loop_
_atom_site_aniso_label
_atom_site_aniso_U_11
_atom_site_aniso_U_22
_atom_site_aniso_U_33
_atom_site_aniso_U_12
_atom_site_aniso_U_13
_atom_site_aniso_U_23
S1 0.0176(4) 0.0143(3) 0.0154(3) 0.0017(3) 0.0016(3) 0.0006(3)
N1 0.0216(15) 0.0139(11) 0.0326(15) -0.0023(10) -0.0021(12) 0.0047(11)
N2 0.0213(14) 0.0133(11) 0.0152(11) 0.0014(10) 0.0005(10) 0.0005(9)
N3 0.0253(15) 0.0227(13) 0.0231(14) 0.0026(11) 0.0061(12) 0.0037(11)
O1 0.0175(11) 0.0213(10) 0.0203(11) -0.0013(9) -0.0007(8) -0.0004(9)
O2 0.0254(12) 0.0151(10) 0.0222(11) 0.0054(8) 0.0056(9) 0.0025(8)
O3 0.0445(16) 0.0358(13) 0.0202(11) -0.0024(11) 0.0134(11) -0.0026(10)
O4 0.0294(15) 0.0468(15) 0.0452(16) -0.0171(12) 0.0146(13) -0.0081(13)
C1 0.0116(15) 0.0138(12) 0.0201(14) -0.0010(10) 0.0029(12) 0.0012(11)
C2 0.0251(17) 0.0172(13) 0.0184(14) 0.0024(12) -0.0027(13) -0.0017(12)
C3 0.0309(19) 0.0169(14) 0.0292(17) 0.0010(13) -0.0068(14) -0.0050(13)
C4 0.0158(16) 0.0244(14) 0.0211(15) 0.0013(12) 0.0026(12) 0.0048(12)
C5 0.0135(15) 0.0199(13) 0.0196(14) 0.0005(11) 0.0037(12) -0.0003(12)
C6 0.0155(15) 0.0147(12) 0.0148(13) 0.0028(11) 0.0008(11) 0.0019(11)
C7 0.0204(16) 0.0189(13) 0.0150(13) 0.0013(12) -0.0024(12) -0.0021(11)
C8 0.0164(16) 0.0166(13) 0.0207(14) 0.0005(11) -0.0012(12) -0.0003(12)
C9 0.0180(15) 0.0170(13) 0.0165(14) 0.0022(11) 0.0033(12) 0.0033(11)
C10 0.0241(17) 0.0205(13) 0.0151(13) 0.0021(12) 0.0000(12) -0.0035(12)
C11 0.0221(16) 0.0190(13) 0.0156(13) -0.0026(12) -0.0008(12) -0.0012(11)
O5 0.0292(14) 0.0158(10) 0.0199(11) -0.0026(9) 0.0037(10) -0.0011(9)

loop_
_atom_type_symbol
_atom_type_description
_atom_type_scat_dispersion_real
_atom_type_scat_dispersion_imag
_atom_type_scat_source
C C 0.0033 0.0016 'International Tables Vol C Tables 4.2.6.8 and 6.1.1.4'
H H 0.0000 0.0000 'International Tables Vol C Tables 4.2.6.8 and 6.1.1.4'
N N 0.0061 0.0033 'International Tables Vol C Tables 4.2.6.8 and 6.1.1.4'
O O 0.0106 0.0060 'International Tables Vol C Tables 4.2.6.8 and 6.1.1.4'
S S 0.1246 0.1234 'International Tables Vol C Tables 4.2.6.8 and 6.1.1.4'

loop_
_geom_angle_atom_site_label_1
_geom_angle_atom_site_label_2
_geom_angle_atom_site_label_3
_geom_angle
_geom_angle_publ_flag
O1 S1 O2 116.81(13) ?
O1 S1 N2 113.86(13) ?
O2 S1 N2 105.21(12) ?
O1 S1 C6 106.69(13) ?
O2 S1 C6 105.05(13) ?
N2 S1 C6 108.69(13) no
C3 N1 C4 120.7(3) ?
C3 N1 H1A 118(3) ?
C4 N1 H1A 121(3) ?
C1 N2 S1 122.1(2) no
O4 N3 O3 123.5(3) ?
O4 N3 C9 118.3(3) ?
O3 N3 C9 118.2(3) ?
N2 C1 C5 115.9(2) ?
N2 C1 C2 126.9(3) ?
C5 C1 C2 117.2(3) ?
C3 C2 C1 119.1(3) ?
C3 C2 H2 120.5 ?
C1 C2 H2 120.5 ?
N1 C3 C2 122.0(3) ?
N1 C3 H3 119.0 ?
C2 C3 H3 119.0 ?
N1 C4 C5 120.5(3) ?
N1 C4 H4 119.8 ?
C5 C4 H4 119.8 ?
C4 C5 C1 120.4(3) ?
C4 C5 H5 119.8 ?
C1 C5 H5 119.8 ?
C11 C6 C7 120.9(3) ?
C11 C6 S1 120.0(2) ?
C7 C6 S1 119.1(2) ?
C8 C7 C6 119.8(3) ?
C8 C7 H7 120.1 ?
C6 C7 H7 120.1 ?
C7 C8 C9 118.2(3) ?
C7 C8 H8 120.9 ?
C9 C8 H8 120.9 ?
C10 C9 C8 122.9(3) ?
C10 C9 N3 118.4(3) ?
C8 C9 N3 118.7(3) ?
C9 C10 C11 118.5(3) ?
C9 C10 H10 120.8 ?
C11 C10 H10 120.8 ?
C10 C11 C6 119.6(3) ?
C10 C11 H11 120.2 ?
C6 C11 H11 120.2 ?
H5A O5 H5B 109(4) ?

loop_
_geom_bond_atom_site_label_1
_geom_bond_atom_site_label_2
_geom_bond_distance
_geom_bond_publ_flag
S1 O1 1.444(2) ?
S1 O2 1.455(2) ?
S1 N2 1.594(2) no
S1 C6 1.774(3) no
N1 C3 1.337(4) ?
N1 C4 1.352(4) ?
N1 H1A 0.92(4) ?
N2 C1 1.370(3) ?
N3 O4 1.224(4) ?
N3 O3 1.225(3) ?
N3 C9 1.468(4) ?
C1 C5 1.410(4) ?
C1 C2 1.416(4) ?
C2 C3 1.368(4) ?
C2 H2 0.9500 ?
C3 H3 0.9500 ?
C4 C5 1.367(4) ?
C4 H4 0.9500 ?
C5 H5 0.9500 ?
C6 C11 1.390(4) ?
C6 C7 1.404(4) ?
C7 C8 1.381(4) ?
C7 H7 0.9500 ?
C8 C9 1.391(4) ?
C8 H8 0.9500 ?
C9 C10 1.385(4) ?
C10 C11 1.388(4) ?
C10 H10 0.9500 ?
C11 H11 0.9500 ?
O5 H5A 0.85(4) ?
O5 H5B 0.85(5) ?

loop_
_geom_hbond_atom_site_label_D
_geom_hbond_atom_site_label_H
_geom_hbond_atom_site_label_A
_geom_hbond_site_symmetry_A
_geom_hbond_distance_DH
_geom_hbond_distance_HA
_geom_hbond_distance_DA
_geom_hbond_angle_DHA
O5 H5A N2 . 0.85(4) 1.97(4) 2.813(3) 167(4)
O5 H5B O2 3_755 0.85(5) 2.07(5) 2.895(3) 164(4)
N1 H1A O5 1_565 0.92(4) 1.82(4) 2.728(3) 170(4)

loop_
_geom_torsion_atom_site_label_1
_geom_torsion_atom_site_label_2
_geom_torsion_atom_site_label_3
_geom_torsion_atom_site_label_4
_geom_torsion
O1 S1 N2 C1 -36.5(3)
O2 S1 N2 C1 -165.6(2)
C6 S1 N2 C1 82.3(3)
S1 N2 C1 C5 164.4(2)
S1 N2 C1 C2 -16.8(4)
N2 C1 C2 C3 178.6(3)
C5 C1 C2 C3 -2.7(5)
C4 N1 C3 C2 1.4(5)
C1 C2 C3 N1 0.4(5)
C3 N1 C4 C5 -0.6(5)
N1 C4 C5 C1 -1.8(5)
N2 C1 C5 C4 -177.7(3)
C2 C1 C5 C4 3.4(4)
O1 S1 C6 C11 -1.5(3)
O2 S1 C6 C11 123.1(2)
N2 S1 C6 C11 -124.7(2)
O1 S1 C6 C7 179.7(2)
O2 S1 C6 C7 -55.7(3)
N2 S1 C6 C7 56.5(3)
C11 C6 C7 C8 -1.3(4)
S1 C6 C7 C8 177.6(2)
C6 C7 C8 C9 0.5(4)
C7 C8 C9 C10 1.0(4)
C7 C8 C9 N3 179.0(3)
O4 N3 C9 C10 179.1(3)
O3 N3 C9 C10 0.6(4)
O4 N3 C9 C8 0.9(4)
O3 N3 C9 C8 -177.6(3)
C8 C9 C10 C11 -1.7(4)
N3 C9 C10 C11 -179.8(3)
C9 C10 C11 C6 1.0(4)
C7 C6 C11 C10 0.5(4)
S1 C6 C11 C10 -178.3(2)
